data_2237125
loop_
_publ_author_name
'Pillay, Adushan'
'Khorasani, Sanaz'
'de Koning, Charles B.'

_publ_section_title
;
 (<i>Z</i>)-Ethyl
 2-hydroxy-4-oxo-4-(1,4,5,6,8-pentamethoxynaphthalen-2-yl)but-2-enoate
;
_journal_coeditor_code BT6876
_journal_issue 1
_journal_name_full 'Acta Crystallographica Section E'
_journal_page_first o54
_journal_page_last o55
_journal_paper_doi 10.1107/S1600536812049203
_journal_volume 69
_journal_year 2013
_chemical_formula_iupac 'C21 H24 O9'
_chemical_formula_moiety 'C21 H24 O9'
_chemical_formula_sum 'C21 H24 O9'
_chemical_formula_weight 420.40
_chemical_name_systematic
;
(<i>Z</i>)-Ethyl 2-hydroxy-4-oxo-4-(1,4,5,6,8-pentamethoxynaphthalen-2-yl)but-
2-enoate
;
_space_group_IT_number 2
_symmetry_cell_setting triclinic
_symmetry_space_group_name_Hall '-P 1'
_symmetry_space_group_name_H-M 'P -1'
_atom_sites_solution_hydrogens geom
_atom_sites_solution_primary direct
_atom_sites_solution_secondary difmap
_audit_creation_method SHELXL-97
_cell_angle_alpha 100.002(4)
_cell_angle_beta 93.080(4)
_cell_angle_gamma 98.748(4)
_cell_formula_units_Z 4
_cell_length_a 6.8019(4)
_cell_length_b 12.3042(6)
_cell_length_c 24.3971(12)
_cell_measurement_reflns_used 1943
_cell_measurement_temperature 173(2)
_cell_measurement_theta_max 25.04
_cell_measurement_theta_min 2.62
_cell_volume 1980.67(18)
_computing_cell_refinement 'SAINT-NT (Bruker, 2005b)'
_computing_data_collection 'APEX2 (Bruker, 2005a)'
_computing_data_reduction 'SAINT-NT (Bruker, 2005b)'
_computing_molecular_graphics '<i>PLATON</i> (Spek, 2009) and <i>SCHAKAL99</i> (Keller, 1999)'
_computing_publication_material
;
<i>WinGX</i> (Farrugia, 1999) and <i>PLATON</i> (Spek, 2009)
;
_computing_structure_refinement 'SHELXL97 (Sheldrick, 2008)'
_computing_structure_solution 'SHELXS97 (Sheldrick, 2008)'
_diffrn_ambient_temperature 173(2)
_diffrn_measured_fraction_theta_full 0.998
_diffrn_measured_fraction_theta_max 0.998
_diffrn_measurement_device_type 'Bruker APEXII CCD'
_diffrn_measurement_method '\f and \w scans'
_diffrn_radiation_monochromator graphite
_diffrn_radiation_source 'fine-focus sealed tube'
_diffrn_radiation_type MoK\a
_diffrn_radiation_wavelength 0.71073
_diffrn_reflns_av_R_equivalents 0.0830
_diffrn_reflns_av_sigmaI/netI 0.1376
_diffrn_reflns_limit_h_max 8
_diffrn_reflns_limit_h_min -8
_diffrn_reflns_limit_k_max 15
_diffrn_reflns_limit_k_min -15
_diffrn_reflns_limit_l_max 30
_diffrn_reflns_limit_l_min -30
_diffrn_reflns_number 19594
_diffrn_reflns_theta_full 26.00
_diffrn_reflns_theta_max 26.00
_diffrn_reflns_theta_min 1.70
_diffrn_standards_number 0
_exptl_absorpt_coefficient_mu 0.111
_exptl_absorpt_correction_type none
_exptl_crystal_colour red
_exptl_crystal_density_diffrn 1.410
_exptl_crystal_density_method 'not measured'
_exptl_crystal_description needle
_exptl_crystal_F_000 888
_exptl_crystal_size_max 0.39
_exptl_crystal_size_mid 0.16
_exptl_crystal_size_min 0.07
_refine_diff_density_max 0.205
_refine_diff_density_min -0.247
_refine_ls_extinction_method none
_refine_ls_goodness_of_fit_ref 0.839
_refine_ls_hydrogen_treatment constr
_refine_ls_matrix_type full
_refine_ls_number_parameters 572
_refine_ls_number_reflns 7793
_refine_ls_number_restraints 54
_refine_ls_restrained_S_all 0.838
_refine_ls_R_factor_all 0.1518
_refine_ls_R_factor_gt 0.0526
_refine_ls_shift/su_max 0.001
_refine_ls_shift/su_mean 0.000
_refine_ls_structure_factor_coef Fsqd
_refine_ls_weighting_details 'calc w=1/[\s^2^(Fo^2^)+(0.0343P)^2^] where P=(Fo^2^+2Fc^2^)/3'
_refine_ls_weighting_scheme calc
_refine_ls_wR_factor_gt 0.0913
_refine_ls_wR_factor_ref 0.1177
_reflns_number_gt 3172
_reflns_number_total 7793
_reflns_threshold_expression I>2\s(I)
_cod_data_source_file bt6876.cif
_cod_data_source_block I
_cod_database_code 2237125
_cod_database_fobs_code 2237125

loop_
_symmetry_equiv_pos_as_xyz
'x, y, z'
'-x, -y, -z'

loop_
_atom_site_type_symbol
_atom_site_label
_atom_site_fract_x
_atom_site_fract_y
_atom_site_fract_z
_atom_site_U_iso_or_equiv
_atom_site_adp_type
_atom_site_calc_flag
_atom_site_refinement_flags
_atom_site_occupancy
_atom_site_symmetry_multiplicity
_atom_site_disorder_assembly
_atom_site_disorder_group
C C1A 0.7086(4) 0.6467(2) 0.10802(12) 0.0245(8) Uani d . 1 1 . .
C C2A 0.7846(4) 0.6053(2) 0.15505(12) 0.0247(8) Uani d . 1 1 . .
C C3A 0.9780(5) 0.6484(2) 0.18382(13) 0.0274(8) Uani d . 1 1 . .
C C4A 1.0511(5) 0.6025(2) 0.22628(12) 0.0293(8) Uani d . 1 1 . .
H H4A 1.1805 0.6317 0.2441 0.035 Uiso calc R 1 1 . .
C C5A 0.9352(5) 0.5130(3) 0.24321(13) 0.0282(8) Uani d . 1 1 . .
C C6A 0.7459(5) 0.4692(2) 0.21838(12) 0.0259(8) Uani d . 1 1 . .
C C7A 0.6673(4) 0.5137(2) 0.17411(12) 0.0244(8) Uani d . 1 1 . .
C C8A 0.4709(5) 0.4721(3) 0.14548(13) 0.0284(8) Uani d . 1 1 . .
C C9A 0.4045(5) 0.5152(2) 0.10176(12) 0.0274(8) Uani d . 1 1 . .
H H9A 0.2747 0.4859 0.0842 0.033 Uiso calc R 1 1 . .
C C10A 0.5233(4) 0.6030(2) 0.08142(12) 0.0244(8) Uani d . 1 1 . .
C C11A 0.4404(5) 0.6341(3) 0.03013(13) 0.0269(8) Uani d . 1 1 . .
C C12A 0.5123(5) 0.7360(3) 0.01041(12) 0.0320(9) Uani d . 1 1 A .
H H12A 0.6240 0.7863 0.0299 0.038 Uiso calc R 1 1 . .
C C13A 0.4219(5) 0.7599(3) -0.03533(14) 0.0363(9) Uani d . 1 1 . .
C C14A 0.4888(6) 0.8667(3) -0.05716(15) 0.0437(9) Uani d PDU 0.880(7) 1 A 1
C C15A 0.7626(7) 1.0144(3) -0.0550(2) 0.0586(16) Uani d PDU 0.880(7) 1 A 1
H H15A 0.8505 1.0631 -0.0238 0.070 Uiso calc PR 0.880(7) 1 A 1
H H15B 0.6543 1.0549 -0.0648 0.070 Uiso calc PR 0.880(7) 1 A 1
C C16A 0.8787(8) 0.9900(4) -0.1037(2) 0.0657(18) Uani d PDU 0.880(7) 1 A 1
H H16A 0.9349 1.0602 -0.1150 0.099 Uiso calc PR 0.880(7) 1 A 1
H H16B 0.7912 0.9425 -0.1347 0.099 Uiso calc PR 0.880(7) 1 A 1
H H16C 0.9871 0.9510 -0.0938 0.099 Uiso calc PR 0.880(7) 1 A 1
O O8A 0.6766(4) 0.9106(3) -0.03759(16) 0.0469(10) Uani d PDU 0.880(7) 1 A 1
O O9A 0.3818(5) 0.9035(3) -0.08750(19) 0.0591(13) Uani d PDU 0.880(7) 1 A 1
C C14C 0.4888(6) 0.8667(3) -0.05716(15) 0.0437(9) Uani d PD 0.120(7) 1 A 2
C C15C 0.750(2) 0.971(2) -0.0955(11) 0.035(7) Uiso d PDU 0.120(7) 1 A 2
H H15E 0.6642 1.0293 -0.0880 0.042 Uiso calc PR 0.120(7) 1 A 2
H H15F 0.7428 0.9443 -0.1363 0.042 Uiso calc PR 0.120(7) 1 A 2
C C16C 0.958(4) 1.018(3) -0.0738(15) 0.069(13) Uiso d PDU 0.120(7) 1 A 2
H H16G 1.0093 1.0779 -0.0934 0.103 Uiso calc PR 0.120(7) 1 A 2
H H16H 1.0407 0.9587 -0.0799 0.103 Uiso calc PR 0.120(7) 1 A 2
H H16I 0.9627 1.0477 -0.0338 0.103 Uiso calc PR 0.120(7) 1 A 2
O O8C 0.6804(13) 0.8774(15) -0.0674(10) 0.046(5) Uiso d PDU 0.120(7) 1 A 2
O O9C 0.371(3) 0.924(2) -0.0690(15) 0.059(11) Uiso d PDU 0.120(7) 1 A 2
C C17A 0.9644(5) 0.6896(3) 0.05027(13) 0.0385(9) Uani d . 1 1 . .
H H17A 1.0490 0.6468 0.0688 0.058 Uiso calc R 1 1 . .
H H17B 1.0480 0.7528 0.0390 0.058 Uiso calc R 1 1 . .
H H17C 0.8902 0.6411 0.0171 0.058 Uiso calc R 1 1 . .
C C18A 1.2844(4) 0.7789(3) 0.19191(13) 0.0377(9) Uani d . 1 1 . .
H H18A 1.2816 0.8059 0.2320 0.057 Uiso calc R 1 1 . .
H H18B 1.3455 0.8403 0.1744 0.057 Uiso calc R 1 1 . .
H H18C 1.3626 0.7179 0.1861 0.057 Uiso calc R 1 1 . .
C C19A 1.1951(5) 0.5070(3) 0.31297(14) 0.0445(10) Uani d . 1 1 . .
H H19A 1.2947 0.4988 0.2856 0.067 Uiso calc R 1 1 . .
H H19B 1.2208 0.4648 0.3424 0.067 Uiso calc R 1 1 . .
H H19C 1.2034 0.5862 0.3295 0.067 Uiso calc R 1 1 . .
C C20A 0.6807(5) 0.2757(3) 0.21377(14) 0.0409(9) Uani d . 1 1 . .
H H20A 0.6351 0.2610 0.1740 0.061 Uiso calc R 1 1 . .
H H20B 0.6098 0.2179 0.2318 0.061 Uiso calc R 1 1 . .
H H20C 0.8245 0.2748 0.2180 0.061 Uiso calc R 1 1 . .
C C21A 0.1682(4) 0.3393(3) 0.13505(13) 0.0371(9) Uani d . 1 1 . .
H H21A 0.0842 0.3976 0.1362 0.056 Uiso calc R 1 1 . .
H H21B 0.1033 0.2790 0.1526 0.056 Uiso calc R 1 1 . .
H H21C 0.1871 0.3094 0.0961 0.056 Uiso calc R 1 1 . .
O O1A 0.8265(3) 0.73063(16) 0.08806(8) 0.0274(5) Uani d . 1 1 . .
O O2A 1.0851(3) 0.73912(17) 0.16741(8) 0.0352(6) Uani d . 1 1 . .
O O3A 0.9989(3) 0.46456(17) 0.28566(9) 0.0378(6) Uani d . 1 1 . .
O O4A 0.6406(3) 0.38328(17) 0.23943(8) 0.0311(6) Uani d . 1 1 . .
O O5A 0.3595(3) 0.38650(17) 0.16480(8) 0.0360(6) Uani d . 1 1 . .
O O6A 0.2923(3) 0.56832(17) 0.00277(8) 0.0317(6) Uani d . 1 1 . .
O O7A 0.2659(3) 0.6961(2) -0.06553(9) 0.0450(7) Uani d . 1 1 A .
H H7A 0.2301 0.6399 -0.0510 0.068 Uiso calc R 1 1 . .
C C1B 0.3209(5) 0.8636(2) 0.39125(12) 0.0268(8) Uani d . 1 1 . .
C C2B 0.2118(4) 0.9010(3) 0.34798(12) 0.0260(8) Uani d . 1 1 . .
C C3B 0.0137(5) 0.8495(2) 0.32514(13) 0.0276(8) Uani d . 1 1 . .
C C4B -0.0842(4) 0.8891(2) 0.28420(12) 0.0282(8) Uani d . 1 1 . .
H H4B -0.2163 0.8545 0.2704 0.034 Uiso calc R 1 1 . .
C C5B 0.0082(5) 0.9796(3) 0.26257(13) 0.0285(8) Uani d . 1 1 . .
C C6B 0.2003(4) 1.0317(2) 0.28214(12) 0.0250(8) Uani d . 1 1 . .
C C7B 0.3025(4) 0.9964(2) 0.32591(12) 0.0246(8) Uani d . 1 1 . .
C C8B 0.4976(4) 1.0515(3) 0.35055(12) 0.0274(8) Uani d . 1 1 . .
C C9B 0.5930(4) 1.0143(2) 0.39183(12) 0.0265(8) Uani d . 1 1 . .
H H9B 0.7211 1.0531 0.4071 0.032 Uiso calc R 1 1 . .
C C10B 0.5082(4) 0.9193(3) 0.41316(12) 0.0266(8) Uani d . 1 1 . .
C C11B 0.6317(5) 0.8932(3) 0.45984(13) 0.0318(8) Uani d . 1 1 . .
C C12B 0.5872(5) 0.7955(3) 0.48512(12) 0.0317(8) Uani d . 1 1 . .
H H12B 0.4773 0.7389 0.4701 0.038 Uiso calc R 1 1 . .
C C13B 0.7032(5) 0.7848(3) 0.53055(13) 0.0315(8) Uani d . 1 1 . .
C C14B 0.6633(5) 0.6875(3) 0.55955(14) 0.0348(9) Uani d . 1 1 . .
C C15B 0.4164(5) 0.5460(3) 0.57949(14) 0.0468(10) Uani d . 1 1 . .
H H15C 0.4399 0.5735 0.6203 0.056 Uiso calc R 1 1 . .
H H15D 0.4960 0.4857 0.5691 0.056 Uiso calc R 1 1 . .
C C16B 0.1988(5) 0.5027(3) 0.56370(15) 0.0514(11) Uani d . 1 1 . .
H H16D 0.1224 0.5640 0.5725 0.077 Uiso calc R 1 1 . .
H H16E 0.1535 0.4439 0.5847 0.077 Uiso calc R 1 1 . .
H H16F 0.1785 0.4720 0.5236 0.077 Uiso calc R 1 1 . .
C C17B 0.1232(5) 0.7820(3) 0.45533(13) 0.0405(9) Uani d . 1 1 . .
H H17D 0.1955 0.8402 0.4853 0.061 Uiso calc R 1 1 . .
H H17E 0.0933 0.7116 0.4692 0.061 Uiso calc R 1 1 . .
H H17F -0.0018 0.8046 0.4432 0.061 Uiso calc R 1 1 . .
C C18B -0.2757(4) 0.7101(3) 0.32455(13) 0.0366(9) Uani d . 1 1 . .
H H18D -0.3620 0.7670 0.3323 0.055 Uiso calc R 1 1 . .
H H18E -0.3215 0.6473 0.3430 0.055 Uiso calc R 1 1 . .
H H18F -0.2813 0.6834 0.2842 0.055 Uiso calc R 1 1 . .
C C19B -0.2761(4) 0.9696(3) 0.19809(14) 0.0422(10) Uani d . 1 1 . .
H H19D -0.2764 0.8902 0.1833 0.063 Uiso calc R 1 1 . .
H H19E -0.3183 1.0064 0.1680 0.063 Uiso calc R 1 1 . .
H H19F -0.3686 0.9765 0.2275 0.063 Uiso calc R 1 1 . .
C C20B 0.2339(5) 1.2213(2) 0.27309(13) 0.0403(9) Uani d . 1 1 . .
H H20D 0.0885 1.2153 0.2680 0.060 Uiso calc R 1 1 . .
H H20E 0.2968 1.2743 0.2510 0.060 Uiso calc R 1 1 . .
H H20F 0.2788 1.2479 0.3127 0.060 Uiso calc R 1 1 . .
C C21B 0.7722(4) 1.2003(3) 0.35457(13) 0.0387(9) Uani d . 1 1 . .
H H21D 0.7672 1.2272 0.3946 0.058 Uiso calc R 1 1 . .
H H21E 0.8154 1.2638 0.3363 0.058 Uiso calc R 1 1 . .
H H21F 0.8670 1.1476 0.3491 0.058 Uiso calc R 1 1 . .
O O1B 0.2440(3) 0.76673(16) 0.40899(8) 0.0307(6) Uani d . 1 1 . .
O O2B -0.0734(3) 0.75818(17) 0.34535(8) 0.0358(6) Uani d . 1 1 . .
O O3B -0.0784(3) 1.02174(18) 0.22093(9) 0.0380(6) Uani d . 1 1 . .
O O4B 0.2889(3) 1.11377(17) 0.25499(8) 0.0293(5) Uani d . 1 1 . .
O O5B 0.5775(3) 1.14496(18) 0.33067(9) 0.0376(6) Uani d . 1 1 . .
O O6B 0.7876(3) 0.96174(18) 0.47859(9) 0.0434(7) Uani d . 1 1 . .
O O7B 0.8649(3) 0.85584(19) 0.55340(9) 0.0433(6) Uani d . 1 1 . .
H H7B 0.8847 0.9086 0.5356 0.065 Uiso calc R 1 1 . .
O O8B 0.4734(3) 0.63665(18) 0.54955(9) 0.0403(6) Uani d . 1 1 . .
O O9B 0.7878(4) 0.6589(2) 0.58861(10) 0.0492(7) Uani d . 1 1 . .

loop_
_atom_site_aniso_label
_atom_site_aniso_U_11
_atom_site_aniso_U_22
_atom_site_aniso_U_33
_atom_site_aniso_U_12
_atom_site_aniso_U_13
_atom_site_aniso_U_23
C1A 0.027(2) 0.0197(18) 0.0280(19) 0.0018(15) 0.0058(16) 0.0087(15)
C2A 0.0191(18) 0.0271(19) 0.0273(19) 0.0021(15) -0.0025(15) 0.0064(15)
C3A 0.0266(19) 0.0256(19) 0.0281(19) -0.0021(15) -0.0009(16) 0.0067(15)
C4A 0.0240(19) 0.031(2) 0.0302(19) -0.0008(15) -0.0084(16) 0.0073(16)
C5A 0.031(2) 0.0256(19) 0.029(2) 0.0068(16) -0.0031(17) 0.0074(16)
C6A 0.0255(19) 0.0254(19) 0.0271(19) 0.0006(15) 0.0037(16) 0.0081(15)
C7A 0.0235(19) 0.0233(18) 0.0247(19) -0.0003(15) 0.0004(16) 0.0035(15)
C8A 0.026(2) 0.0273(19) 0.032(2) 0.0008(15) 0.0077(17) 0.0085(16)
C9A 0.0216(19) 0.0292(19) 0.030(2) -0.0001(15) 0.0008(16) 0.0064(16)
C10A 0.0205(18) 0.0267(18) 0.0245(19) 0.0005(15) -0.0021(15) 0.0048(15)
C11A 0.0246(19) 0.031(2) 0.0271(19) 0.0096(15) 0.0051(16) 0.0048(16)
C12A 0.036(2) 0.034(2) 0.027(2) 0.0022(16) 0.0009(17) 0.0113(16)
C13A 0.038(2) 0.042(2) 0.031(2) 0.0115(18) 0.0047(19) 0.0093(18)
C14A 0.062(2) 0.041(2) 0.035(2) 0.0180(18) 0.008(2) 0.0186(19)
C15A 0.079(4) 0.039(3) 0.066(4) 0.007(2) 0.023(3) 0.028(3)
C16A 0.092(5) 0.041(3) 0.066(4) 0.000(3) 0.029(3) 0.018(3)
O8A 0.0502(18) 0.0399(18) 0.058(2) 0.0060(14) 0.0111(15) 0.0283(17)
O9A 0.086(3) 0.056(2) 0.045(3) 0.0240(19) -0.0081(18) 0.029(2)
C14C 0.062(2) 0.041(2) 0.035(2) 0.0180(18) 0.008(2) 0.0186(19)
C17A 0.031(2) 0.045(2) 0.037(2) -0.0028(17) 0.0083(18) 0.0103(17)
C18A 0.0237(19) 0.039(2) 0.045(2) -0.0125(16) -0.0058(17) 0.0109(17)
C19A 0.048(2) 0.040(2) 0.045(2) 0.0006(18) -0.0187(19) 0.0182(18)
C20A 0.040(2) 0.031(2) 0.053(2) 0.0025(17) 0.0037(19) 0.0159(18)
C21A 0.028(2) 0.037(2) 0.042(2) -0.0104(16) -0.0031(18) 0.0116(17)
O1A 0.0235(13) 0.0267(13) 0.0322(13) -0.0008(10) 0.0002(11) 0.0111(10)
O2A 0.0262(13) 0.0358(14) 0.0401(14) -0.0113(11) -0.0106(11) 0.0162(11)
O3A 0.0353(14) 0.0366(14) 0.0402(14) -0.0039(11) -0.0151(12) 0.0174(11)
O4A 0.0312(13) 0.0305(13) 0.0328(13) 0.0010(11) 0.0014(11) 0.0129(11)
O5A 0.0242(13) 0.0392(14) 0.0430(14) -0.0094(11) -0.0072(11) 0.0190(12)
O6A 0.0270(13) 0.0345(14) 0.0308(13) -0.0001(11) -0.0059(11) 0.0056(11)
O7A 0.0474(17) 0.0515(17) 0.0362(15) 0.0041(13) -0.0091(13) 0.0152(12)
C1B 0.031(2) 0.0235(18) 0.0268(19) 0.0050(15) 0.0044(16) 0.0065(15)
C2B 0.0217(19) 0.0299(19) 0.0254(19) 0.0014(15) -0.0025(15) 0.0064(15)
C3B 0.027(2) 0.0275(19) 0.0281(19) -0.0012(16) 0.0026(16) 0.0098(16)
C4B 0.0201(19) 0.032(2) 0.030(2) -0.0015(15) -0.0035(16) 0.0046(16)
C5B 0.025(2) 0.033(2) 0.0269(19) 0.0029(16) -0.0060(16) 0.0098(16)
C6B 0.0258(19) 0.0270(19) 0.0212(18) 0.0006(15) -0.0004(15) 0.0053(15)
C7B 0.0218(19) 0.0243(19) 0.0255(19) -0.0010(15) 0.0015(16) 0.0032(15)
C8B 0.0250(19) 0.030(2) 0.0271(19) 0.0028(16) -0.0025(16) 0.0072(16)
C9B 0.0215(18) 0.0274(19) 0.0268(19) -0.0036(15) -0.0034(15) 0.0030(15)
C10B 0.0207(18) 0.032(2) 0.0267(19) 0.0052(15) -0.0044(16) 0.0043(15)
C11B 0.033(2) 0.031(2) 0.030(2) 0.0091(17) -0.0041(17) 0.0023(16)
C12B 0.034(2) 0.032(2) 0.028(2) 0.0053(16) -0.0066(17) 0.0047(16)
C13B 0.028(2) 0.037(2) 0.030(2) 0.0044(17) 0.0003(17) 0.0112(17)
C14B 0.030(2) 0.042(2) 0.030(2) 0.0056(18) -0.0031(18) 0.0050(17)
C15B 0.052(3) 0.042(2) 0.050(2) 0.0017(19) -0.004(2) 0.024(2)
C16B 0.046(2) 0.045(2) 0.060(3) -0.0077(19) -0.008(2) 0.017(2)
C17B 0.036(2) 0.046(2) 0.039(2) -0.0042(17) 0.0026(18) 0.0185(18)
C18B 0.026(2) 0.036(2) 0.044(2) -0.0084(16) -0.0021(18) 0.0121(17)
C19B 0.029(2) 0.049(2) 0.047(2) -0.0016(18) -0.0154(18) 0.0145(19)
C20B 0.039(2) 0.033(2) 0.052(2) 0.0032(17) 0.0028(19) 0.0205(18)
C21B 0.0222(19) 0.045(2) 0.044(2) -0.0104(17) -0.0054(17) 0.0095(18)
O1B 0.0335(14) 0.0268(13) 0.0306(13) -0.0009(11) -0.0029(11) 0.0090(10)
O2B 0.0297(14) 0.0345(14) 0.0398(14) -0.0104(11) -0.0100(11) 0.0155(11)
O3B 0.0272(13) 0.0440(15) 0.0410(15) -0.0067(11) -0.0127(11) 0.0188(12)
O4B 0.0267(13) 0.0292(13) 0.0319(13) -0.0029(10) 0.0003(11) 0.0125(11)
O5B 0.0281(14) 0.0398(14) 0.0428(14) -0.0120(11) -0.0098(11) 0.0210(12)
O6B 0.0365(15) 0.0402(15) 0.0485(15) -0.0080(12) -0.0234(12) 0.0146(12)
O7B 0.0422(16) 0.0465(17) 0.0394(15) -0.0008(12) -0.0118(13) 0.0148(12)
O8B 0.0370(15) 0.0413(15) 0.0463(15) 0.0024(12) -0.0026(12) 0.0242(12)
O9B 0.0420(16) 0.0589(17) 0.0525(17) 0.0091(13) -0.0066(14) 0.0289(14)

loop_
_atom_type_symbol
_atom_type_description
_atom_type_scat_dispersion_real
_atom_type_scat_dispersion_imag
_atom_type_scat_source
C C 0.0033 0.0016 'International Tables Vol C Tables 4.2.6.8 and 6.1.1.4'
H H 0.0000 0.0000 'International Tables Vol C Tables 4.2.6.8 and 6.1.1.4'
O O 0.0106 0.0060 'International Tables Vol C Tables 4.2.6.8 and 6.1.1.4'

loop_
_geom_angle_atom_site_label_1
_geom_angle_atom_site_label_2
_geom_angle_atom_site_label_3
_geom_angle
C10A C1A O1A 119.0(3)
C10A C1A C2A 121.5(3)
O1A C1A C2A 119.4(3)
C1A C2A C3A 123.2(3)
C1A C2A C7A 119.7(3)
C3A C2A C7A 117.0(3)
C4A C3A O2A 121.4(3)
C4A C3A C2A 121.8(3)
O2A C3A C2A 116.9(3)
C3A C4A C5A 119.8(3)
C3A C4A H4A 120.1
C5A C4A H4A 120.1
O3A C5A C6A 116.0(3)
O3A C5A C4A 122.5(3)
C6A C5A C4A 121.5(3)
O4A C6A C5A 117.1(3)
O4A C6A C7A 122.8(3)
C5A C6A C7A 120.1(3)
C6A C7A C2A 119.8(3)
C6A C7A C8A 123.7(3)
C2A C7A C8A 116.6(3)
C9A C8A O5A 122.6(3)
C9A C8A C7A 121.5(3)
O5A C8A C7A 115.9(3)
C8A C9A C10A 122.1(3)
C8A C9A H9A 119.0
C10A C9A H9A 119.0
C1A C10A C9A 118.5(3)
C1A C10A C11A 125.1(3)
C9A C10A C11A 116.3(3)
O6A C11A C12A 118.2(3)
O6A C11A C10A 117.4(3)
C12A C11A C10A 124.4(3)
C13A C12A C11A 120.3(3)
C13A C12A H12A 119.8
C11A C12A H12A 119.8
O7A C13A C12A 124.9(3)
O7A C13A C14A 112.6(3)
C12A C13A C14A 122.5(3)
O9A C14A O8A 127.0(4)
O9A C14A C13A 122.6(4)
O8A C14A C13A 110.4(3)
O8A C15A C16A 110.4(3)
O8A C15A H15A 109.6
C16A C15A H15A 109.6
O8A C15A H15B 109.6
C16A C15A H15B 109.6
H15A C15A H15B 108.1
C15A C16A H16A 109.5
C15A C16A H16B 109.5
H16A C16A H16B 109.5
C15A C16A H16C 109.5
H16A C16A H16C 109.5
H16B C16A H16C 109.5
C14A O8A C15A 116.9(3)
O8C C15C C16C 108.3(8)
O8C C15C H15E 110.0
C16C C15C H15E 110.0
O8C C15C H15F 110.0
C16C C15C H15F 110.0
H15E C15C H15F 108.4
C15C C16C H16G 109.5
C15C C16C H16H 109.5
H16G C16C H16H 109.5
C15C C16C H16I 109.5
H16G C16C H16I 109.5
H16H C16C H16I 109.5
O1A C17A H17A 109.5
O1A C17A H17B 109.5
H17A C17A H17B 109.5
O1A C17A H17C 109.5
H17A C17A H17C 109.5
H17B C17A H17C 109.5
O2A C18A H18A 109.5
O2A C18A H18B 109.5
H18A C18A H18B 109.5
O2A C18A H18C 109.5
H18A C18A H18C 109.5
H18B C18A H18C 109.5
O3A C19A H19A 109.5
O3A C19A H19B 109.5
H19A C19A H19B 109.5
O3A C19A H19C 109.5
H19A C19A H19C 109.5
H19B C19A H19C 109.5
O4A C20A H20A 109.5
O4A C20A H20B 109.5
H20A C20A H20B 109.5
O4A C20A H20C 109.5
H20A C20A H20C 109.5
H20B C20A H20C 109.5
O5A C21A H21A 109.5
O5A C21A H21B 109.5
H21A C21A H21B 109.5
O5A C21A H21C 109.5
H21A C21A H21C 109.5
H21B C21A H21C 109.5
C1A O1A C17A 113.2(2)
C3A O2A C18A 118.5(2)
C5A O3A C19A 118.3(2)
C6A O4A C20A 112.5(2)
C8A O5A C21A 117.1(2)
C13A O7A H7A 109.5
O1B C1B C10B 118.9(3)
O1B C1B C2B 119.7(3)
C10B C1B C2B 121.2(3)
C3B C2B C1B 123.8(3)
C3B C2B C7B 117.0(3)
C1B C2B C7B 119.2(3)
C4B C3B O2B 121.0(3)
C4B C3B C2B 121.5(3)
O2B C3B C2B 117.6(3)
C3B C4B C5B 120.5(3)
C3B C4B H4B 119.7
C5B C4B H4B 119.7
O3B C5B C6B 115.5(3)
O3B C5B C4B 123.7(3)
C6B C5B C4B 120.8(3)
O4B C6B C5B 117.4(3)
O4B C6B C7B 122.3(3)
C5B C6B C7B 120.3(3)
C6B C7B C8B 123.0(3)
C6B C7B C2B 119.8(3)
C8B C7B C2B 117.1(3)
C9B C8B O5B 122.3(3)
C9B C8B C7B 121.5(3)
O5B C8B C7B 116.2(3)
C8B C9B C10B 122.2(3)
C8B C9B H9B 118.9
C10B C9B H9B 118.9
C1B C10B C9B 118.8(3)
C1B C10B C11B 126.6(3)
C9B C10B C11B 114.6(3)
O6B C11B C12B 117.6(3)
O6B C11B C10B 117.2(3)
C12B C11B C10B 125.2(3)
C13B C12B C11B 119.9(3)
C13B C12B H12B 120.1
C11B C12B H12B 120.1
O7B C13B C12B 125.3(3)
O7B C13B C14B 112.0(3)
C12B C13B C14B 122.8(3)
O9B C14B O8B 124.5(3)
O9B C14B C13B 123.8(3)
O8B C14B C13B 111.7(3)
O8B C15B C16B 107.3(3)
O8B C15B H15C 110.3
C16B C15B H15C 110.3
O8B C15B H15D 110.3
C16B C15B H15D 110.3
H15C C15B H15D 108.5
C15B C16B H16D 109.5
C15B C16B H16E 109.5
H16D C16B H16E 109.5
C15B C16B H16F 109.5
H16D C16B H16F 109.5
H16E C16B H16F 109.5
O1B C17B H17D 109.5
O1B C17B H17E 109.5
H17D C17B H17E 109.5
O1B C17B H17F 109.5
H17D C17B H17F 109.5
H17E C17B H17F 109.5
O2B C18B H18D 109.5
O2B C18B H18E 109.5
H18D C18B H18E 109.5
O2B C18B H18F 109.5
H18D C18B H18F 109.5
H18E C18B H18F 109.5
O3B C19B H19D 109.5
O3B C19B H19E 109.5
H19D C19B H19E 109.5
O3B C19B H19F 109.5
H19D C19B H19F 109.5
H19E C19B H19F 109.5
O4B C20B H20D 109.5
O4B C20B H20E 109.5
H20D C20B H20E 109.5
O4B C20B H20F 109.5
H20D C20B H20F 109.5
H20E C20B H20F 109.5
O5B C21B H21D 109.5
O5B C21B H21E 109.5
H21D C21B H21E 109.5
O5B C21B H21F 109.5
H21D C21B H21F 109.5
H21E C21B H21F 109.5
C1B O1B C17B 114.9(2)
C3B O2B C18B 117.6(2)
C5B O3B C19B 118.0(2)
C6B O4B C20B 113.9(2)
C8B O5B C21B 116.8(2)
C13B O7B H7B 109.5
C14B O8B C15B 115.7(3)

loop_
_geom_bond_atom_site_label_1
_geom_bond_atom_site_label_2
_geom_bond_distance
C1A C10A 1.373(4)
C1A O1A 1.382(3)
C1A C2A 1.436(4)
C2A C3A 1.437(4)
C2A C7A 1.439(4)
C3A C4A 1.368(4)
C3A O2A 1.369(3)
C4A C5A 1.391(4)
C4A H4A 0.9500
C5A O3A 1.364(3)
C5A C6A 1.381(4)
C6A O4A 1.376(3)
C6A C7A 1.408(4)
C7A C8A 1.450(4)
C8A C9A 1.356(4)
C8A O5A 1.369(3)
C9A C10A 1.425(4)
C9A H9A 0.9500
C10A C11A 1.479(4)
C11A O6A 1.268(3)
C11A C12A 1.446(4)
C12A C13A 1.343(4)
C12A H12A 0.9500
C13A O7A 1.321(4)
C13A C14A 1.518(4)
C14A O9A 1.200(4)
C14A O8A 1.337(4)
C15A O8A 1.465(4)
C15A C16A 1.474(5)
C15A H15A 0.9900
C15A H15B 0.9900
C16A H16A 0.9800
C16A H16B 0.9800
C16A H16C 0.9800
C15C O8C 1.470(6)
C15C C16C 1.478(7)
C15C H15E 0.9900
C15C H15F 0.9900
C16C H16G 0.9800
C16C H16H 0.9800
C16C H16I 0.9800
C17A O1A 1.435(3)
C17A H17A 0.9800
C17A H17B 0.9800
C17A H17C 0.9800
C18A O2A 1.429(3)
C18A H18A 0.9800
C18A H18B 0.9800
C18A H18C 0.9800
C19A O3A 1.438(3)
C19A H19A 0.9800
C19A H19B 0.9800
C19A H19C 0.9800
C20A O4A 1.435(3)
C20A H20A 0.9800
C20A H20B 0.9800
C20A H20C 0.9800
C21A O5A 1.442(3)
C21A H21A 0.9800
C21A H21B 0.9800
C21A H21C 0.9800
O7A H7A 0.8400
C1B O1B 1.377(3)
C1B C10B 1.383(4)
C1B C2B 1.437(4)
C2B C3B 1.436(4)
C2B C7B 1.444(4)
C3B C4B 1.369(4)
C3B O2B 1.370(3)
C4B C5B 1.393(4)
C4B H4B 0.9500
C5B O3B 1.364(3)
C5B C6B 1.385(4)
C6B O4B 1.383(3)
C6B C7B 1.409(4)
C7B C8B 1.443(4)
C8B C9B 1.350(4)
C8B O5B 1.373(3)
C9B C10B 1.417(4)
C9B H9B 0.9500
C10B C11B 1.488(4)
C11B O6B 1.260(3)
C11B C12B 1.443(4)
C12B C13B 1.362(4)
C12B H12B 0.9500
C13B O7B 1.326(4)
C13B C14B 1.492(4)
C14B O9B 1.207(4)
C14B O8B 1.337(4)
C15B O8B 1.453(3)
C15B C16B 1.500(4)
C15B H15C 0.9900
C15B H15D 0.9900
C16B H16D 0.9800
C16B H16E 0.9800
C16B H16F 0.9800
C17B O1B 1.436(3)
C17B H17D 0.9800
C17B H17E 0.9800
C17B H17F 0.9800
C18B O2B 1.440(3)
C18B H18D 0.9800
C18B H18E 0.9800
C18B H18F 0.9800
C19B O3B 1.437(3)
C19B H19D 0.9800
C19B H19E 0.9800
C19B H19F 0.9800
C20B O4B 1.432(3)
C20B H20D 0.9800
C20B H20E 0.9800
C20B H20F 0.9800
C21B O5B 1.436(3)
C21B H21D 0.9800
C21B H21E 0.9800
C21B H21F 0.9800
O7B H7B 0.8400

loop_
_geom_hbond_atom_site_label_D
_geom_hbond_atom_site_label_H
_geom_hbond_atom_site_label_A
_geom_hbond_site_symmetry_A
_geom_hbond_distance_DH
_geom_hbond_distance_HA
_geom_hbond_distance_DA
_geom_hbond_angle_DHA
_geom_hbond_publ_flag
O7A H7A O6A . 0.84 1.77 2.499(3) 144 yes
O7B H7B O6B . 0.84 1.77 2.497(3) 143 yes
C17B H17D O6B 2_676 0.98 2.43 3.234(4) 139 yes
C19A H19B O9B 2_766 0.98 2.45 3.419(4) 168 yes
C19B H19E O9A 2_575 0.98 2.47 3.440(5) 172 yes
C20A H20B O4B 1_545 0.98 2.50 3.384(4) 150 yes
C20B H20E O4A 1_565 0.98 2.57 3.382(4) 140 yes
C20B H20F O9B 2_676 0.98 2.58 3.460(4) 150 yes
C18A H18A Cg3 1_655 0.98 2.66 3.486(3) 142 yes
C18A H18C Cg1 1_655 0.98 2.92 3.844(3) 158 yes
C18B H18F Cg2 1_455 0.98 2.66 3.522(3) 147 yes
C21A H21A Cg2 1_455 0.98 2.96 3.845(3) 150 yes

loop_
_geom_torsion_atom_site_label_1
_geom_torsion_atom_site_label_2
_geom_torsion_atom_site_label_3
_geom_torsion_atom_site_label_4
_geom_torsion
C10A C1A C2A C3A 179.7(3)
O1A C1A C2A C3A 1.4(5)
C10A C1A C2A C7A 1.8(4)
O1A C1A C2A C7A -176.5(3)
C1A C2A C3A C4A -175.9(3)
C7A C2A C3A C4A 2.1(5)
C1A C2A C3A O2A 5.2(4)
C7A C2A C3A O2A -176.8(3)
O2A C3A C4A C5A 177.6(3)
C2A C3A C4A C5A -1.2(5)
C3A C4A C5A O3A -179.3(3)
C3A C4A C5A C6A -0.5(5)
O3A C5A C6A O4A 1.1(4)
C4A C5A C6A O4A -177.8(3)
O3A C5A C6A C7A -179.9(3)
C4A C5A C6A C7A 1.3(5)
O4A C6A C7A C2A 178.7(3)
C5A C6A C7A C2A -0.3(5)
O4A C6A C7A C8A -1.5(5)
C5A C6A C7A C8A 179.5(3)
C1A C2A C7A C6A 176.7(3)
C3A C2A C7A C6A -1.3(4)
C1A C2A C7A C8A -3.1(4)
C3A C2A C7A C8A 178.9(3)
C6A C7A C8A C9A -177.7(3)
C2A C7A C8A C9A 2.1(4)
C6A C7A C8A O5A 1.5(4)
C2A C7A C8A O5A -178.7(3)
O5A C8A C9A C10A -178.9(3)
C7A C8A C9A C10A 0.2(5)
O1A C1A C10A C9A 178.9(3)
C2A C1A C10A C9A 0.6(4)
O1A C1A C10A C11A 3.6(5)
C2A C1A C10A C11A -174.8(3)
C8A C9A C10A C1A -1.6(5)
C8A C9A C10A C11A 174.2(3)
C1A C10A C11A O6A 162.6(3)
C9A C10A C11A O6A -12.9(4)
C1A C10A C11A C12A -19.7(5)
C9A C10A C11A C12A 164.8(3)
O6A C11A C12A C13A 0.7(5)
C10A C11A C12A C13A -177.0(3)
C11A C12A C13A O7A 0.0(5)
C11A C12A C13A C14A 178.8(3)
O7A C13A C14A O9A 19.6(6)
C12A C13A C14A O9A -159.3(4)
O7A C13A C14A O8A -160.7(3)
C12A C13A C14A O8A 20.4(5)
O9A C14A O8A C15A -0.3(7)
C13A C14A O8A C15A -180.0(3)
C16A C15A O8A C14A -95.6(5)
C10A C1A O1A C17A -94.7(3)
C2A C1A O1A C17A 83.7(3)
C4A C3A O2A C18A 6.0(4)
C2A C3A O2A C18A -175.1(3)
C6A C5A O3A C19A 180.0(3)
C4A C5A O3A C19A -1.2(4)
C5A C6A O4A C20A -87.5(3)
C7A C6A O4A C20A 93.5(3)
C9A C8A O5A C21A 2.6(4)
C7A C8A O5A C21A -176.6(3)
O1B C1B C2B C3B 6.8(5)
C10B C1B C2B C3B -177.4(3)
O1B C1B C2B C7B -174.0(3)
C10B C1B C2B C7B 1.9(4)
C1B C2B C3B C4B 179.5(3)
C7B C2B C3B C4B 0.2(5)
C1B C2B C3B O2B -1.3(5)
C7B C2B C3B O2B 179.4(3)
O2B C3B C4B C5B -177.8(3)
C2B C3B C4B C5B 1.4(5)
C3B C4B C5B O3B 178.5(3)
C3B C4B C5B C6B -0.3(5)
O3B C5B C6B O4B -4.9(4)
C4B C5B C6B O4B 173.9(3)
O3B C5B C6B C7B 178.7(3)
C4B C5B C6B C7B -2.5(5)
O4B C6B C7B C8B 7.8(5)
C5B C6B C7B C8B -176.0(3)
O4B C6B C7B C2B -172.2(3)
C5B C6B C7B C2B 4.0(4)
C3B C2B C7B C6B -2.9(4)
C1B C2B C7B C6B 177.8(3)
C3B C2B C7B C8B 177.2(3)
C1B C2B C7B C8B -2.1(4)
C6B C7B C8B C9B -178.8(3)
C2B C7B C8B C9B 1.1(4)
C6B C7B C8B O5B 2.8(4)
C2B C7B C8B O5B -177.2(3)
O5B C8B C9B C10B 178.5(3)
C7B C8B C9B C10B 0.3(5)
O1B C1B C10B C9B 175.4(3)
C2B C1B C10B C9B -0.5(5)
O1B C1B C10B C11B -7.6(5)
C2B C1B C10B C11B 176.5(3)
C8B C9B C10B C1B -0.6(5)
C8B C9B C10B C11B -178.0(3)
C1B C10B C11B O6B -171.3(3)
C9B C10B C11B O6B 5.8(4)
C1B C10B C11B C12B 8.8(5)
C9B C10B C11B C12B -174.0(3)
O6B C11B C12B C13B 5.3(5)
C10B C11B C12B C13B -174.9(3)
C11B C12B C13B O7B -3.2(5)
C11B C12B C13B C14B 178.6(3)
O7B C13B C14B O9B -20.1(5)
C12B C13B C14B O9B 158.3(3)
O7B C13B C14B O8B 159.6(3)
C12B C13B C14B O8B -21.9(4)
C10B C1B O1B C17B 92.4(3)
C2B C1B O1B C17B -91.6(3)
C4B C3B O2B C18B -3.9(4)
C2B C3B O2B C18B 176.9(3)
C6B C5B O3B C19B 178.7(3)
C4B C5B O3B C19B -0.1(5)
C5B C6B O4B C20B 82.7(3)
C7B C6B O4B C20B -101.0(3)
C9B C8B O5B C21B 2.1(4)
C7B C8B O5B C21B -179.6(3)
O9B C14B O8B C15B 4.2(5)
C13B C14B O8B C15B -175.5(3)
C16B C15B O8B C14B 178.6(3)
